data_4518998
loop_
_publ_author_name
'Lohrey, Trevor D.'
'Cusumano, Alexander Q.'
'Goddard, William A.'
'Stoltz, Brian M.'

_publ_section_title
;
 Identifying the Imperative Role of Metal--Olefin Interactions in
 Catalytic C--O Reductive Elimination from Nickel(II)
;
_journal_issue 16
_journal_name_full 'ACS Catalysis'
_journal_page_first 10208
_journal_page_last 10222
_journal_paper_doi 10.1021/acscatal.1c02790
_journal_volume 11
_journal_year 2021
_chemical_formula_moiety 'C36 H52 I2 N2 Ni2 O3, 3.5(C4 H8 O)'
_chemical_formula_sum 'C50 H80 I2 N2 Ni2 O6.5'
_chemical_formula_weight 1184.38
_space_group_crystal_system triclinic
_space_group_IT_number 2
_space_group_name_Hall '-P 1'
_space_group_name_H-M_alt 'P -1'
_atom_sites_solution_hydrogens mixed
_atom_sites_solution_primary iterative
_atom_sites_solution_secondary difmap
_audit_creation_method SHELXL-2014/7
_cell_angle_alpha 73.188(4)
_cell_angle_beta 86.253(4)
_cell_angle_gamma 70.648(4)
_cell_formula_units_Z 2
_cell_length_a 12.7775(13)
_cell_length_b 14.7475(15)
_cell_length_c 15.2774(16)
_cell_measurement_reflns_used 9512
_cell_measurement_temperature 100(2)
_cell_measurement_theta_max 25.37
_cell_measurement_theta_min 2.15
_cell_volume 2598.6(5)
_computing_cell_refinement 'Bruker SAINT'
_computing_data_collection 'Bruker APEX3'
_computing_data_reduction 'Bruker SAINT'
_computing_molecular_graphics ORTEP-32
_computing_publication_material WinGX
_computing_structure_refinement 'SHELXL-2014/7 (Sheldrick, 2014)'
_computing_structure_solution SHELXT
_diffrn_ambient_temperature 100(2)
_diffrn_measured_fraction_theta_full 0.995
_diffrn_measured_fraction_theta_max 0.993
_diffrn_measurement_device_type 'Bruker APEX-II CCD'
_diffrn_measurement_method '\f and \w scans'
_diffrn_radiation_type MoK\a
_diffrn_radiation_wavelength 0.71073
_diffrn_reflns_av_R_equivalents 0.0307
_diffrn_reflns_av_unetI/netI 0.0143
_diffrn_reflns_Laue_measured_fraction_full 0.995
_diffrn_reflns_Laue_measured_fraction_max 0.993
_diffrn_reflns_limit_h_max 15
_diffrn_reflns_limit_h_min -15
_diffrn_reflns_limit_k_max 17
_diffrn_reflns_limit_k_min -17
_diffrn_reflns_limit_l_max 18
_diffrn_reflns_limit_l_min -18
_diffrn_reflns_number 110737
_diffrn_reflns_point_group_measured_fraction_full 0.995
_diffrn_reflns_point_group_measured_fraction_max 0.993
_diffrn_reflns_theta_full 25.000
_diffrn_reflns_theta_max 25.398
_diffrn_reflns_theta_min 1.871
_exptl_absorpt_coefficient_mu 1.961
_exptl_absorpt_correction_T_max 0.7452
_exptl_absorpt_correction_T_min 0.6200
_exptl_absorpt_correction_type multi-scan
_exptl_absorpt_process_details SADABS
_exptl_crystal_colour orange
_exptl_crystal_density_diffrn 1.514
_exptl_crystal_description lath
_exptl_crystal_F_000 1216
_exptl_crystal_size_max 0.200
_exptl_crystal_size_mid 0.100
_exptl_crystal_size_min 0.030
_refine_diff_density_max 1.433
_refine_diff_density_min -0.913
_refine_diff_density_rms 0.148
_refine_ls_extinction_method none
_refine_ls_goodness_of_fit_ref 1.127
_refine_ls_hydrogen_treatment mixed
_refine_ls_matrix_type full
_refine_ls_number_parameters 638
_refine_ls_number_reflns 9509
_refine_ls_number_restraints 120
_refine_ls_restrained_S_all 1.127
_refine_ls_R_factor_all 0.0524
_refine_ls_R_factor_gt 0.0483
_refine_ls_shift/su_max 0.001
_refine_ls_shift/su_mean 0.000
_refine_ls_structure_factor_coef Fsqd
_refine_ls_weighting_details 'w=1/[\s^2^(Fo^2^)+(0.0260P)^2^+31.7558P] where P=(Fo^2^+2Fc^2^)/3'
_refine_ls_weighting_scheme calc
_refine_ls_wR_factor_gt 0.1310
_refine_ls_wR_factor_ref 0.1337
_reflns_Friedel_coverage 0.000
_reflns_number_gt 8758
_reflns_number_total 9509
_reflns_threshold_expression 'I > 2\s(I)'
_cod_data_source_file cs1c02790_si_002.cif
_cod_data_source_block 5THF_2078292
_cod_depositor_comments
;
The following automatic conversions were performed:

data item '_atom_sites_solution_secondary' value 'diffmap' was
changed to 'difmap'.

Automatic conversion script
Id: cif_fix_values 7556 2019-12-06 15:28:31Z antanas 
;
_cod_original_formula_sum 'C50 H80 I2 N2 Ni2 O6.50'
_cod_database_code 4518998
_shelx_shelxl_version_number 2014/7
_shelx_space_group_comment
;
The symmetry employed for this shelxl refinement is uniquely defined
by the following loop, which should always be used as a source of
symmetry information in preference to the above space-group names.
They are only intended as comments.
;

loop_
_space_group_symop_operation_xyz
'x, y, z'
'-x, -y, -z'

loop_
_atom_site_label
_atom_site_type_symbol
_atom_site_fract_x
_atom_site_fract_y
_atom_site_fract_z
_atom_site_U_iso_or_equiv
_atom_site_adp_type
_atom_site_occupancy
_atom_site_site_symmetry_order
_atom_site_calc_flag
_atom_site_refinement_flags_posn
_atom_site_refinement_flags_adp
_atom_site_refinement_flags_occupancy
_atom_site_disorder_assembly
_atom_site_disorder_group
C1 C 0.4483(5) 0.4840(4) 0.3763(4) 0.0229(13) Uani 1 1 d . . . . .
C2 C 0.3798(5) 0.4669(5) 0.4451(4) 0.0243(13) Uani 1 1 d . . . . .
H2 H 0.4135 0.4148 0.4983 0.029 Uiso 1 1 calc R U . . .
C3 C 0.2597(5) 0.5177(5) 0.4495(4) 0.0245(13) Uani 1 1 d . . . . .
C4 C 0.2085(6) 0.4978(5) 0.5344(5) 0.0300(15) Uani 1 1 d . . . . .
H4 H 0.2511 0.4506 0.5866 0.036 Uiso 1 1 calc R U . . .
C5 C 0.0968(6) 0.5465(6) 0.5423(5) 0.0406(18) Uani 1 1 d . . . . .
H5 H 0.0635 0.5323 0.5999 0.049 Uiso 1 1 calc R U . . .
C6 C 0.0334(6) 0.6154(7) 0.4675(6) 0.045(2) Uani 1 1 d . . . . .
H6 H -0.0433 0.6482 0.4733 0.054 Uiso 1 1 calc R U . . .
C7 C 0.0828(6) 0.6368(6) 0.3833(5) 0.0404(18) Uani 1 1 d . . . . .
H7 H 0.0398 0.6840 0.3313 0.048 Uiso 1 1 calc R U . . .
C8 C 0.1942(6) 0.5892(5) 0.3758(5) 0.0331(16) Uani 1 1 d . . . . .
H8 H 0.2274 0.6057 0.3185 0.040 Uiso 1 1 calc R U . . .
C9 C 0.5715(5) 0.4292(5) 0.3947(4) 0.0246(13) Uani 1 1 d . . . . .
H9A H 0.5863 0.3925 0.4605 0.029 Uiso 1 1 calc R U . . .
H9B H 0.6127 0.4777 0.3784 0.029 Uiso 1 1 calc R U . . .
C10 C 0.6563(5) 0.4023(5) 0.2522(4) 0.0263(14) Uani 1 1 d . . . . .
H10A H 0.7196 0.4192 0.2671 0.039 Uiso 1 1 calc R U . . .
H10B H 0.5995 0.4633 0.2174 0.039 Uiso 1 1 calc R U . . .
H10C H 0.6809 0.3549 0.2154 0.039 Uiso 1 1 calc R U . . .
C11 C 0.6915(5) 0.2586(5) 0.3875(4) 0.0252(13) Uani 1 1 d . . . . .
H11 H 0.7136 0.2167 0.3440 0.030 Uiso 1 1 calc R U . . .
C12 C 0.6350(6) 0.2038(5) 0.4671(5) 0.0284(14) Uani 1 1 d . . . . .
H12 H 0.6203 0.2391 0.5158 0.034 Uiso 1 1 calc R U . . .
C13 C 0.7125(6) 0.0962(5) 0.5066(5) 0.0348(16) Uani 1 1 d . . . . .
H13A H 0.6762 0.0597 0.5572 0.042 Uiso 1 1 calc R U . . .
H13B H 0.7282 0.0609 0.4586 0.042 Uiso 1 1 calc R U . . .
C14 C 0.8208(6) 0.0976(6) 0.5419(6) 0.0417(18) Uani 1 1 d . . . . .
H14A H 0.8716 0.0281 0.5657 0.050 Uiso 1 1 calc R U . . .
H14B H 0.8053 0.1287 0.5928 0.050 Uiso 1 1 calc R U . . .
C15 C 0.8768(6) 0.1569(6) 0.4654(6) 0.0395(18) Uani 1 1 d . . . . .
H15A H 0.9445 0.1602 0.4905 0.047 Uiso 1 1 calc R U . . .
H15B H 0.8994 0.1219 0.4173 0.047 Uiso 1 1 calc R U . . .
C16 C 0.7984(6) 0.2629(5) 0.4233(5) 0.0314(15) Uani 1 1 d . . . . .
H16A H 0.8348 0.2989 0.3724 0.038 Uiso 1 1 calc R U . . .
H16B H 0.7805 0.3000 0.4699 0.038 Uiso 1 1 calc R U . . .
C17 C 0.3473(5) 0.4733(4) 0.1396(4) 0.0210(12) Uani 1 1 d . . . . .
H17 H 0.4162 0.4477 0.1069 0.025 Uiso 1 1 calc R U . . .
C18 C 0.2653(6) 0.4205(5) 0.1310(5) 0.0274(14) Uani 1 1 d . . . . .
H18A H 0.2981 0.3476 0.1604 0.033 Uiso 1 1 calc R U . . .
H18B H 0.1965 0.4462 0.1627 0.033 Uiso 1 1 calc R U . . .
C19 C 0.2376(6) 0.4390(6) 0.0302(5) 0.0352(16) Uani 1 1 d . . . . .
H19A H 0.3054 0.4081 -0.0001 0.042 Uiso 1 1 calc R U . . .
H19B H 0.1821 0.4069 0.0255 0.042 Uiso 1 1 calc R U . . .
C20 C 0.1916(6) 0.5509(6) -0.0182(5) 0.0349(16) Uani 1 1 d . . . . .
H20A H 0.1186 0.5799 0.0065 0.042 Uiso 1 1 calc R U . . .
H20B H 0.1805 0.5609 -0.0843 0.042 Uiso 1 1 calc R U . . .
C21 C 0.2698(6) 0.6054(5) -0.0058(4) 0.0319(15) Uani 1 1 d . . . . .
H21A H 0.2354 0.6783 -0.0343 0.038 Uiso 1 1 calc R U . . .
H21B H 0.3399 0.5821 -0.0368 0.038 Uiso 1 1 calc R U . . .
C22 C 0.2949(5) 0.5856(5) 0.0967(4) 0.0239(13) Uani 1 1 d . . . . .
H22 H 0.2219 0.6069 0.1259 0.029 Uiso 1 1 calc R U . . .
C23 C 0.4701(6) 0.6218(5) 0.0705(4) 0.0289(15) Uani 1 1 d . . . . .
H23A H 0.4540 0.6539 0.0048 0.043 Uiso 1 1 calc R U . . .
H23B H 0.5071 0.5496 0.0811 0.043 Uiso 1 1 calc R U . . .
H23C H 0.5188 0.6504 0.0925 0.043 Uiso 1 1 calc R U . . .
C24 C 0.3072(6) 0.7489(5) 0.0932(5) 0.0317(15) Uani 1 1 d . . . . .
H24A H 0.2843 0.7707 0.0277 0.038 Uiso 1 1 calc R U . . .
H24B H 0.3604 0.7825 0.0997 0.038 Uiso 1 1 calc R U . . .
C25 C 0.2074(6) 0.7830(5) 0.1467(5) 0.0333(16) Uani 1 1 d . . . . .
H25 H 0.2147 0.7600 0.2116 0.040 Uiso 1 1 calc R U . . .
C26 C 0.1095(6) 0.8433(5) 0.1094(5) 0.0365(17) Uani 1 1 d . . . . .
H26 H 0.0997 0.8559 0.0454 0.044 Uiso 1 1 calc R U . . .
C27 C 0.0134(6) 0.8934(5) 0.1579(6) 0.0374(17) Uani 1 1 d . . . . .
C28 C 0.0198(7) 0.8893(6) 0.2494(6) 0.050(2) Uani 1 1 d . . . . .
H28 H 0.0872 0.8500 0.2836 0.060 Uiso 1 1 calc R U . . .
C29 C -0.0688(7) 0.9406(7) 0.2920(7) 0.057(2) Uani 1 1 d . . . . .
H29 H -0.0624 0.9357 0.3549 0.068 Uiso 1 1 calc R U . . .
C30 C -0.1671(7) 0.9991(6) 0.2432(7) 0.051(2) Uani 1 1 d . . . . .
H30 H -0.2280 1.0354 0.2720 0.062 Uiso 1 1 calc R U . . .
C31 C -0.1757(6) 1.0043(6) 0.1532(7) 0.047(2) Uani 1 1 d . . . . .
H31 H -0.2428 1.0450 0.1190 0.056 Uiso 1 1 calc R U . . .
C32 C -0.0871(7) 0.9506(6) 0.1112(6) 0.045(2) Uani 1 1 d . . . . .
H32 H -0.0955 0.9531 0.0492 0.054 Uiso 1 1 calc R U . . .
C33 C 0.3165(6) 0.1851(5) 0.3512(5) 0.0343(16) Uani 1 1 d . . . . .
H33A H 0.3746 0.1307 0.3935 0.041 Uiso 1 1 calc R U . . .
H33B H 0.3269 0.1753 0.2894 0.041 Uiso 1 1 calc R U . . .
C34 C 0.2027(7) 0.1854(6) 0.3840(6) 0.0440(19) Uani 1 1 d . . . . .
H34A H 0.1751 0.1431 0.3580 0.053 Uiso 1 1 calc R U . . .
H34B H 0.2022 0.1621 0.4516 0.053 Uiso 1 1 calc R U . . .
C35 C 0.1357(6) 0.2941(6) 0.3482(6) 0.0417(18) Uani 1 1 d . . . . .
H35A H 0.0669 0.3111 0.3824 0.050 Uiso 1 1 calc R U . . .
H35B H 0.1161 0.3119 0.2823 0.050 Uiso 1 1 calc R U . . .
C36 C 0.2129(6) 0.3464(5) 0.3638(5) 0.0339(16) Uani 1 1 d . . . . .
H36A H 0.1951 0.4141 0.3200 0.041 Uiso 1 1 calc R U . . .
H36B H 0.2075 0.3527 0.4268 0.041 Uiso 1 1 calc R U . . .
C37 C 0.5525(8) 0.9501(6) 0.3895(6) 0.0438(19) Uani 1 1 d . . . . .
H37A H 0.6039 0.9894 0.3808 0.053 Uiso 1 1 calc R U . . .
H37B H 0.4868 0.9814 0.4216 0.053 Uiso 1 1 calc R U . . .
C38 C 0.5195(9) 0.9448(6) 0.3008(7) 0.056(2) Uani 1 1 d . . . . .
H38A H 0.5027 1.0105 0.2538 0.067 Uiso 1 1 calc R U . . .
H38B H 0.4542 0.9218 0.3065 0.067 Uiso 1 1 calc R U . . .
C39 C 0.6225(9) 0.8681(8) 0.2783(6) 0.060(3) Uani 1 1 d . . . . .
H39A H 0.6766 0.9000 0.2461 0.072 Uiso 1 1 calc R U . . .
H39B H 0.6035 0.8309 0.2407 0.072 Uiso 1 1 calc R U . . .
C40 C 0.6679(7) 0.7981(7) 0.3761(7) 0.053(2) Uani 1 1 d . . . . .
H40A H 0.6567 0.7325 0.3868 0.063 Uiso 1 1 calc R U . . .
H40B H 0.7481 0.7867 0.3833 0.063 Uiso 1 1 calc R U . . .
C41 C 0.9540(7) 0.5405(8) 0.1788(8) 0.062(3) Uani 1 1 d . . . . .
H41A H 0.9761 0.5098 0.1279 0.074 Uiso 1 1 calc R U . . .
H41B H 1.0107 0.5043 0.2291 0.074 Uiso 1 1 calc R U . . .
C42 C 0.9443(12) 0.6467(10) 0.1476(13) 0.119(7) Uani 1 1 d . . . . .
H42A H 0.9339 0.6729 0.0803 0.142 Uiso 1 1 calc R U . . .
H42B H 1.0109 0.6574 0.1664 0.142 Uiso 1 1 calc R U . . .
C43 C 0.8435(11) 0.6960(10) 0.1941(11) 0.097(5) Uani 1 1 d . . . . .
H43A H 0.8619 0.6933 0.2570 0.117 Uiso 1 1 calc R U . . .
H43B H 0.8066 0.7666 0.1588 0.117 Uiso 1 1 calc R U . . .
C44 C 0.7753(8) 0.6335(8) 0.1945(7) 0.058(2) Uani 1 1 d . . . . .
H44A H 0.7210 0.6376 0.2436 0.070 Uiso 1 1 calc R U . . .
H44B H 0.7344 0.6558 0.1351 0.070 Uiso 1 1 calc R U . . .
N1 N 0.3648(4) 0.6394(4) 0.1204(4) 0.0246(11) Uani 1 1 d . . . . .
N2 N 0.6092(4) 0.3561(4) 0.3376(4) 0.0232(11) Uani 1 1 d . . . . .
O1 O 0.3756(4) 0.4572(3) 0.2331(3) 0.0218(9) Uani 1 1 d . . . . .
O2 O 0.5315(4) 0.2084(3) 0.4320(3) 0.0256(10) Uani 1 1 d . . . . .
O3 O 0.3218(4) 0.2836(3) 0.3494(3) 0.0273(10) Uani 1 1 d . . . . .
O4 O 0.6053(5) 0.8502(4) 0.4387(4) 0.0436(13) Uani 1 1 d . . . . .
O5 O 0.8486(6) 0.5353(5) 0.2098(5) 0.0635(18) Uani 1 1 d . . . . .
Ni1 Ni 0.40558(7) 0.56563(6) 0.25537(5) 0.02069(18) Uani 1 1 d . . . . .
Ni2 Ni 0.46399(7) 0.32651(6) 0.31705(5) 0.02139(18) Uani 1 1 d . . . . .
I1 I 0.45204(4) 0.69919(3) 0.29785(3) 0.02976(12) Uani 1 1 d . . . . .
I2 I 0.54738(4) 0.21744(3) 0.19893(3) 0.02700(12) Uani 1 1 d . . . . .
C100 C 0.130(2) 0.2454(14) 0.136(2) 0.137(10) Uani 0.612(19) 1 d D U P A 1
H10D H 0.1571 0.2511 0.1926 0.164 Uiso 0.612(19) 1 calc R U P A 1
H10E H 0.1140 0.3107 0.0886 0.164 Uiso 0.612(19) 1 calc R U P A 1
O101 O 0.2105(18) 0.1669(19) 0.105(2) 0.210(13) Uani 0.612(19) 1 d D U P A 1
C102 C 0.183(3) 0.0785(13) 0.155(3) 0.26(2) Uani 0.612(19) 1 d D U P A 1
H10F H 0.2112 0.0250 0.1238 0.308 Uiso 0.612(19) 1 calc R U P A 1
H10G H 0.2151 0.0525 0.2181 0.308 Uiso 0.612(19) 1 calc R U P A 1
C103 C 0.064(3) 0.115(2) 0.154(4) 0.29(3) Uani 0.612(19) 1 d D U P A 1
H10H H 0.0326 0.1084 0.0991 0.347 Uiso 0.612(19) 1 calc R U P A 1
H10I H 0.0361 0.0756 0.2092 0.347 Uiso 0.612(19) 1 calc R U P A 1
C203 C 0.074(2) 0.114(2) 0.2601(12) 0.090(9) Uani 0.388(19) 1 d D U P A 2
H20C H 0.0485 0.0597 0.2989 0.108 Uiso 0.388(19) 1 calc R U P A 2
H20D H 0.1023 0.1435 0.3005 0.108 Uiso 0.388(19) 1 calc R U P A 2
C200 C 0.135(2) 0.149(3) 0.1145(17) 0.164(18) Uani 0.388(19) 1 d D U P A 2
H20E H 0.1645 0.1176 0.0648 0.197 Uiso 0.388(19) 1 calc R U P A 2
H20F H 0.1655 0.2034 0.1102 0.197 Uiso 0.388(19) 1 calc R U P A 2
C202 C -0.0143(18) 0.1890(19) 0.2021(16) 0.080(7) Uani 0.388(19) 1 d D U P A 2
H20G H -0.0231 0.2559 0.2088 0.096 Uiso 0.388(19) 1 calc R U P A 2
H20H H -0.0848 0.1748 0.2175 0.096 Uiso 0.388(19) 1 calc R U P A 2
O201 O 0.015(2) 0.186(2) 0.1102(13) 0.137(13) Uani 0.388(19) 1 d D U P A 2
C104 C 0.0326(17) 0.2171(18) 0.153(2) 0.148(11) Uani 0.612(19) 1 d D U P A 1
H10J H -0.0247 0.2593 0.1040 0.177 Uiso 0.612(19) 1 calc R U P A 1
H10K H 0.0020 0.2256 0.2122 0.177 Uiso 0.612(19) 1 calc R U P A 1
C204 C 0.1605(19) 0.076(2) 0.2028(19) 0.093(9) Uani 0.388(19) 1 d D U P A 2
H20I H 0.1606 0.0097 0.1990 0.111 Uiso 0.388(19) 1 calc R U P A 2
H20J H 0.2340 0.0680 0.2266 0.111 Uiso 0.388(19) 1 calc R U P A 2
C301 C 0.3666(19) 1.0808(16) -0.0244(16) 0.115(7) Uani 0.5 1 d D U P B 1
H30A H 0.3489 1.0836 -0.0875 0.138 Uiso 0.5 1 calc R U P B 1
H30B H 0.2991 1.1193 0.0011 0.138 Uiso 0.5 1 calc R U P B 1
C302 C 0.455(2) 1.1196(16) -0.0236(16) 0.115(7) Uani 0.5 1 d D U P B 1
H30C H 0.4629 1.1623 -0.0853 0.139 Uiso 0.5 1 calc R U P B 1
H30D H 0.4404 1.1605 0.0198 0.139 Uiso 0.5 1 calc R U P B 1
O300 O 0.408(2) 0.9782(16) 0.032(2) 0.171(11) Uani 0.5 1 d D U P B 1
C303 C 0.554(2) 1.036(2) 0.004(4) 0.175(15) Uani 0.5 1 d D U P B 1
H30E H 0.5824 1.0318 0.0641 0.210 Uiso 0.5 1 calc R U P B 1
H30F H 0.6122 1.0415 -0.0414 0.210 Uiso 0.5 1 calc R U P B 1
C304 C 0.524(2) 0.9484(17) 0.010(4) 0.193(15) Uani 0.5 1 d D U P B 1
H30G H 0.5691 0.8897 0.0579 0.232 Uiso 0.5 1 calc R U P B 1
H30H H 0.5343 0.9320 -0.0495 0.232 Uiso 0.5 1 calc R U P B 1
H002 H 0.487(6) 0.197(5) 0.460(5) 0.009(17) Uiso 1 1 d . . . . .

loop_
_atom_site_aniso_label
_atom_site_aniso_U_11
_atom_site_aniso_U_22
_atom_site_aniso_U_33
_atom_site_aniso_U_23
_atom_site_aniso_U_13
_atom_site_aniso_U_12
C1 0.027(3) 0.019(3) 0.022(3) -0.008(2) 0.000(3) -0.004(3)
C2 0.033(3) 0.018(3) 0.019(3) -0.004(2) 0.000(3) -0.006(3)
C3 0.031(3) 0.022(3) 0.021(3) -0.007(3) 0.004(3) -0.009(3)
C4 0.034(4) 0.032(4) 0.025(3) -0.006(3) 0.008(3) -0.017(3)
C5 0.040(4) 0.048(5) 0.033(4) -0.011(3) 0.020(3) -0.016(4)
C6 0.025(4) 0.055(5) 0.047(5) -0.012(4) 0.014(3) -0.006(3)
C7 0.030(4) 0.044(4) 0.038(4) -0.007(3) 0.003(3) -0.005(3)
C8 0.032(4) 0.036(4) 0.026(4) -0.008(3) 0.012(3) -0.007(3)
C9 0.026(3) 0.025(3) 0.019(3) -0.009(3) 0.005(2) -0.003(3)
C10 0.028(3) 0.023(3) 0.024(3) -0.004(3) 0.008(3) -0.008(3)
C11 0.027(3) 0.019(3) 0.026(3) -0.007(3) 0.000(3) -0.001(3)
C12 0.028(3) 0.025(3) 0.025(3) -0.004(3) 0.000(3) -0.003(3)
C13 0.033(4) 0.023(3) 0.038(4) 0.001(3) -0.003(3) -0.003(3)
C14 0.035(4) 0.035(4) 0.043(4) -0.001(3) -0.010(3) -0.002(3)
C15 0.028(4) 0.033(4) 0.049(5) -0.004(3) -0.007(3) -0.004(3)
C16 0.030(4) 0.027(3) 0.036(4) -0.009(3) -0.002(3) -0.007(3)
C17 0.025(3) 0.022(3) 0.015(3) -0.007(2) 0.005(2) -0.006(2)
C18 0.029(3) 0.027(3) 0.027(3) -0.010(3) 0.002(3) -0.008(3)
C19 0.033(4) 0.041(4) 0.036(4) -0.012(3) 0.000(3) -0.016(3)
C20 0.033(4) 0.042(4) 0.028(4) -0.010(3) -0.003(3) -0.010(3)
C21 0.036(4) 0.033(4) 0.018(3) -0.002(3) 0.004(3) -0.006(3)
C22 0.023(3) 0.028(3) 0.019(3) -0.007(3) 0.003(2) -0.006(3)
C23 0.030(4) 0.036(4) 0.019(3) -0.009(3) 0.013(3) -0.010(3)
C24 0.040(4) 0.023(3) 0.027(3) -0.001(3) -0.003(3) -0.008(3)
C25 0.038(4) 0.020(3) 0.037(4) -0.005(3) 0.002(3) -0.005(3)
C26 0.038(4) 0.028(4) 0.038(4) -0.006(3) -0.002(3) -0.006(3)
C27 0.031(4) 0.025(4) 0.050(5) -0.006(3) -0.002(3) -0.004(3)
C28 0.040(5) 0.041(5) 0.054(5) -0.017(4) -0.008(4) 0.009(4)
C29 0.043(5) 0.060(6) 0.057(6) -0.026(5) -0.001(4) 0.005(4)
C30 0.038(5) 0.035(4) 0.072(6) -0.015(4) 0.006(4) -0.002(4)
C31 0.024(4) 0.037(4) 0.065(6) -0.003(4) 0.001(4) -0.003(3)
C32 0.036(4) 0.042(4) 0.047(5) 0.000(4) -0.002(4) -0.009(4)
C33 0.041(4) 0.026(4) 0.041(4) -0.012(3) 0.003(3) -0.016(3)
C34 0.047(5) 0.039(4) 0.054(5) -0.015(4) 0.013(4) -0.026(4)
C35 0.031(4) 0.041(4) 0.060(5) -0.020(4) 0.011(4) -0.017(3)
C36 0.033(4) 0.031(4) 0.039(4) -0.014(3) 0.015(3) -0.011(3)
C37 0.059(5) 0.035(4) 0.046(5) -0.016(4) 0.004(4) -0.022(4)
C38 0.080(7) 0.033(4) 0.059(6) -0.009(4) 0.005(5) -0.028(5)
C39 0.086(7) 0.081(7) 0.042(5) -0.030(5) 0.034(5) -0.059(6)
C40 0.042(5) 0.045(5) 0.075(6) -0.027(5) 0.016(4) -0.015(4)
C41 0.037(5) 0.059(6) 0.072(7) -0.004(5) 0.006(4) -0.007(4)
C42 0.098(10) 0.106(10) 0.209(18) -0.104(12) 0.110(11) -0.076(9)
C43 0.080(8) 0.091(9) 0.156(14) -0.075(9) 0.066(9) -0.052(7)
C44 0.045(5) 0.070(6) 0.054(6) -0.013(5) 0.011(4) -0.016(5)
N1 0.024(3) 0.023(3) 0.025(3) -0.006(2) 0.004(2) -0.007(2)
N2 0.028(3) 0.019(3) 0.021(3) -0.007(2) 0.004(2) -0.005(2)
O1 0.026(2) 0.020(2) 0.016(2) -0.0030(17) 0.0025(17) -0.0050(18)
O2 0.023(2) 0.027(2) 0.023(2) -0.0022(19) 0.006(2) -0.009(2)
O3 0.027(2) 0.020(2) 0.033(3) -0.0050(19) 0.0060(19) -0.0090(19)
O4 0.049(3) 0.035(3) 0.040(3) -0.002(2) 0.012(3) -0.014(2)
O5 0.056(4) 0.062(4) 0.079(5) -0.021(4) 0.023(4) -0.031(3)
Ni1 0.0243(4) 0.0178(4) 0.0179(4) -0.0047(3) 0.0040(3) -0.0052(3)
Ni2 0.0228(4) 0.0186(4) 0.0201(4) -0.0043(3) 0.0040(3) -0.0048(3)
I1 0.0391(3) 0.0212(2) 0.0294(2) -0.00693(17) -0.00092(18) -0.01012(18)
I2 0.0320(2) 0.0205(2) 0.0248(2) -0.00761(16) 0.00533(17) -0.00372(17)
C100 0.165(19) 0.091(13) 0.18(3) -0.013(14) -0.054(17) -0.080(13)
O101 0.198(19) 0.146(16) 0.33(3) -0.09(2) -0.019(19) -0.092(14)
C102 0.21(2) 0.130(15) 0.45(5) -0.072(17) 0.01(3) -0.090(14)
C103 0.21(2) 0.137(16) 0.57(8) -0.13(3) 0.02(3) -0.103(16)
C203 0.106(16) 0.084(17) 0.090(13) -0.014(11) -0.009(10) -0.051(12)
C200 0.120(17) 0.18(3) 0.105(15) 0.025(15) 0.004(11) 0.000(16)
C202 0.099(14) 0.075(15) 0.085(13) -0.015(11) -0.005(10) -0.058(11)
O201 0.117(16) 0.16(3) 0.089(12) -0.027(11) -0.008(10) 0.005(15)
C104 0.169(18) 0.106(15) 0.19(3) -0.025(17) -0.057(17) -0.081(13)
C204 0.098(15) 0.099(18) 0.089(14) -0.018(13) -0.018(11) -0.047(12)
C301 0.215(19) 0.125(12) 0.067(14) -0.045(10) 0.031(12) -0.125(14)
C302 0.22(2) 0.133(11) 0.048(12) -0.021(10) 0.006(13) -0.126(14)
O300 0.222(19) 0.137(12) 0.18(2) -0.009(12) 0.009(16) -0.129(14)
C303 0.223(19) 0.142(13) 0.19(3) -0.002(14) 0.004(13) -0.133(14)
C304 0.22(2) 0.134(11) 0.26(4) -0.034(11) 0.027(16) -0.125(14)

loop_
_atom_type_symbol
_atom_type_description
_atom_type_scat_dispersion_real
_atom_type_scat_dispersion_imag
_atom_type_scat_source
C C 0.0033 0.0016 'International Tables Vol C Tables 4.2.6.8 and 6.1.1.4'
H H 0.0000 0.0000 'International Tables Vol C Tables 4.2.6.8 and 6.1.1.4'
N N 0.0061 0.0033 'International Tables Vol C Tables 4.2.6.8 and 6.1.1.4'
O O 0.0106 0.0060 'International Tables Vol C Tables 4.2.6.8 and 6.1.1.4'
Ni Ni 0.3393 1.1124 'International Tables Vol C Tables 4.2.6.8 and 6.1.1.4'
I I -0.4742 1.8119 'International Tables Vol C Tables 4.2.6.8 and 6.1.1.4'

loop_
_geom_angle_atom_site_label_1
_geom_angle_atom_site_label_2
_geom_angle_atom_site_label_3
_geom_angle
_geom_angle_site_symmetry_1
_geom_angle_site_symmetry_3
_geom_angle_publ_flag
C2 C1 C9 117.8(6) . . ?
C2 C1 Ni1 126.2(5) . . ?
C9 C1 Ni1 115.9(4) . . ?
C1 C2 C3 129.1(6) . . ?
C1 C2 H2 115.4 . . ?
C3 C2 H2 115.4 . . ?
C8 C3 C4 117.4(6) . . ?
C8 C3 C2 123.7(6) . . ?
C4 C3 C2 118.8(6) . . ?
C5 C4 C3 120.6(7) . . ?
C5 C4 H4 119.7 . . ?
C3 C4 H4 119.7 . . ?
C6 C5 C4 120.7(7) . . ?
C6 C5 H5 119.7 . . ?
C4 C5 H5 119.7 . . ?
C5 C6 C7 119.5(7) . . ?
C5 C6 H6 120.3 . . ?
C7 C6 H6 120.3 . . ?
C8 C7 C6 119.8(7) . . ?
C8 C7 H7 120.1 . . ?
C6 C7 H7 120.1 . . ?
C7 C8 C3 122.0(7) . . ?
C7 C8 H8 119.0 . . ?
C3 C8 H8 119.0 . . ?
C1 C9 N2 108.5(5) . . ?
C1 C9 H9A 110.0 . . ?
N2 C9 H9A 110.0 . . ?
C1 C9 H9B 110.0 . . ?
N2 C9 H9B 110.0 . . ?
H9A C9 H9B 108.4 . . ?
N2 C10 H10A 109.5 . . ?
N2 C10 H10B 109.5 . . ?
H10A C10 H10B 109.5 . . ?
N2 C10 H10C 109.5 . . ?
H10A C10 H10C 109.5 . . ?
H10B C10 H10C 109.5 . . ?
N2 C11 C16 116.7(5) . . ?
N2 C11 C12 109.3(5) . . ?
C16 C11 C12 109.3(5) . . ?
N2 C11 H11 107.0 . . ?
C16 C11 H11 107.0 . . ?
C12 C11 H11 107.0 . . ?
O2 C12 C13 112.8(6) . . ?
O2 C12 C11 107.3(5) . . ?
C13 C12 C11 109.0(5) . . ?
O2 C12 H12 109.2 . . ?
C13 C12 H12 109.2 . . ?
C11 C12 H12 109.2 . . ?
C14 C13 C12 109.6(6) . . ?
C14 C13 H13A 109.7 . . ?
C12 C13 H13A 109.7 . . ?
C14 C13 H13B 109.7 . . ?
C12 C13 H13B 109.7 . . ?
H13A C13 H13B 108.2 . . ?
C13 C14 C15 110.8(6) . . ?
C13 C14 H14A 109.5 . . ?
C15 C14 H14A 109.5 . . ?
C13 C14 H14B 109.5 . . ?
C15 C14 H14B 109.5 . . ?
H14A C14 H14B 108.1 . . ?
C16 C15 C14 110.9(6) . . ?
C16 C15 H15A 109.5 . . ?
C14 C15 H15A 109.5 . . ?
C16 C15 H15B 109.5 . . ?
C14 C15 H15B 109.5 . . ?
H15A C15 H15B 108.0 . . ?
C15 C16 C11 109.9(6) . . ?
C15 C16 H16A 109.7 . . ?
C11 C16 H16A 109.7 . . ?
C15 C16 H16B 109.7 . . ?
C11 C16 H16B 109.7 . . ?
H16A C16 H16B 108.2 . . ?
O1 C17 C22 107.9(5) . . ?
O1 C17 C18 111.7(5) . . ?
C22 C17 C18 109.3(5) . . ?
O1 C17 H17 109.3 . . ?
C22 C17 H17 109.3 . . ?
C18 C17 H17 109.3 . . ?
C19 C18 C17 110.1(5) . . ?
C19 C18 H18A 109.6 . . ?
C17 C18 H18A 109.6 . . ?
C19 C18 H18B 109.6 . . ?
C17 C18 H18B 109.6 . . ?
H18A C18 H18B 108.1 . . ?
C20 C19 C18 110.9(6) . . ?
C20 C19 H19A 109.5 . . ?
C18 C19 H19A 109.5 . . ?
C20 C19 H19B 109.5 . . ?
C18 C19 H19B 109.5 . . ?
H19A C19 H19B 108.0 . . ?
C19 C20 C21 111.5(6) . . ?
C19 C20 H20A 109.3 . . ?
C21 C20 H20A 109.3 . . ?
C19 C20 H20B 109.3 . . ?
C21 C20 H20B 109.3 . . ?
H20A C20 H20B 108.0 . . ?
C20 C21 C22 110.6(6) . . ?
C20 C21 H21A 109.5 . . ?
C22 C21 H21A 109.5 . . ?
C20 C21 H21B 109.5 . . ?
C22 C21 H21B 109.5 . . ?
H21A C21 H21B 108.1 . . ?
N1 C22 C17 109.6(5) . . ?
N1 C22 C21 117.0(5) . . ?
C17 C22 C21 108.9(5) . . ?
N1 C22 H22 106.9 . . ?
C17 C22 H22 106.9 . . ?
C21 C22 H22 106.9 . . ?
N1 C23 H23A 109.5 . . ?
N1 C23 H23B 109.5 . . ?
H23A C23 H23B 109.5 . . ?
N1 C23 H23C 109.5 . . ?
H23A C23 H23C 109.5 . . ?
H23B C23 H23C 109.5 . . ?
N1 C24 C25 114.7(6) . . ?
N1 C24 H24A 108.6 . . ?
C25 C24 H24A 108.6 . . ?
N1 C24 H24B 108.6 . . ?
C25 C24 H24B 108.6 . . ?
H24A C24 H24B 107.6 . . ?
C26 C25 C24 124.0(7) . . ?
C26 C25 H25 118.0 . . ?
C24 C25 H25 118.0 . . ?
C25 C26 C27 126.3(7) . . ?
C25 C26 H26 116.9 . . ?
C27 C26 H26 116.9 . . ?
C32 C27 C28 116.9(8) . . ?
C32 C27 C26 120.4(8) . . ?
C28 C27 C26 122.7(7) . . ?
C29 C28 C27 121.8(8) . . ?
C29 C28 H28 119.1 . . ?
C27 C28 H28 119.1 . . ?
C28 C29 C30 120.0(9) . . ?
C28 C29 H29 120.0 . . ?
C30 C29 H29 120.0 . . ?
C31 C30 C29 119.4(8) . . ?
C31 C30 H30 120.3 . . ?
C29 C30 H30 120.3 . . ?
C30 C31 C32 120.3(8) . . ?
C30 C31 H31 119.8 . . ?
C32 C31 H31 119.8 . . ?
C27 C32 C31 121.5(9) . . ?
C27 C32 H32 119.3 . . ?
C31 C32 H32 119.3 . . ?
O3 C33 C34 105.5(6) . . ?
O3 C33 H33A 110.7 . . ?
C34 C33 H33A 110.7 . . ?
O3 C33 H33B 110.7 . . ?
C34 C33 H33B 110.7 . . ?
H33A C33 H33B 108.8 . . ?
C35 C34 C33 101.8(6) . . ?
C35 C34 H34A 111.4 . . ?
C33 C34 H34A 111.4 . . ?
C35 C34 H34B 111.4 . . ?
C33 C34 H34B 111.4 . . ?
H34A C34 H34B 109.3 . . ?
C34 C35 C36 103.0(6) . . ?
C34 C35 H35A 111.2 . . ?
C36 C35 H35A 111.2 . . ?
C34 C35 H35B 111.2 . . ?
C36 C35 H35B 111.2 . . ?
H35A C35 H35B 109.1 . . ?
O3 C36 C35 104.8(6) . . ?
O3 C36 H36A 110.8 . . ?
C35 C36 H36A 110.8 . . ?
O3 C36 H36B 110.8 . . ?
C35 C36 H36B 110.8 . . ?
H36A C36 H36B 108.9 . . ?
O4 C37 C38 104.6(6) . . ?
O4 C37 H37A 110.8 . . ?
C38 C37 H37A 110.8 . . ?
O4 C37 H37B 110.8 . . ?
C38 C37 H37B 110.8 . . ?
H37A C37 H37B 108.9 . . ?
C37 C38 C39 102.0(8) . . ?
C37 C38 H38A 111.4 . . ?
C39 C38 H38A 111.4 . . ?
C37 C38 H38B 111.4 . . ?
C39 C38 H38B 111.4 . . ?
H38A C38 H38B 109.2 . . ?
C38 C39 C40 101.7(7) . . ?
C38 C39 H39A 111.4 . . ?
C40 C39 H39A 111.4 . . ?
C38 C39 H39B 111.4 . . ?
C40 C39 H39B 111.4 . . ?
H39A C39 H39B 109.3 . . ?
O4 C40 C39 105.4(7) . . ?
O4 C40 H40A 110.7 . . ?
C39 C40 H40A 110.7 . . ?
O4 C40 H40B 110.7 . . ?
C39 C40 H40B 110.7 . . ?
H40A C40 H40B 108.8 . . ?
O5 C41 C42 107.2(8) . . ?
O5 C41 H41A 110.3 . . ?
C42 C41 H41A 110.3 . . ?
O5 C41 H41B 110.3 . . ?
C42 C41 H41B 110.3 . . ?
H41A C41 H41B 108.5 . . ?
C41 C42 C43 103.6(9) . . ?
C41 C42 H42A 111.0 . . ?
C43 C42 H42A 111.0 . . ?
C41 C42 H42B 111.0 . . ?
C43 C42 H42B 111.0 . . ?
H42A C42 H42B 109.0 . . ?
C44 C43 C42 100.8(9) . . ?
C44 C43 H43A 111.6 . . ?
C42 C43 H43A 111.6 . . ?
C44 C43 H43B 111.6 . . ?
C42 C43 H43B 111.6 . . ?
H43A C43 H43B 109.4 . . ?
O5 C44 C43 106.3(9) . . ?
O5 C44 H44A 110.5 . . ?
C43 C44 H44A 110.5 . . ?
O5 C44 H44B 110.5 . . ?
C43 C44 H44B 110.5 . . ?
H44A C44 H44B 108.7 . . ?
C24 N1 C23 106.7(5) . . ?
C24 N1 C22 110.9(5) . . ?
C23 N1 C22 110.6(5) . . ?
C24 N1 Ni1 119.2(4) . . ?
C23 N1 Ni1 106.8(4) . . ?
C22 N1 Ni1 102.4(4) . . ?
C10 N2 C11 110.1(5) . . ?
C10 N2 C9 109.5(5) . . ?
C11 N2 C9 112.7(5) . . ?
C10 N2 Ni2 113.9(4) . . ?
C11 N2 Ni2 106.8(4) . . ?
C9 N2 Ni2 103.5(4) . . ?
C17 O1 Ni1 113.8(3) . . ?
C17 O1 Ni2 125.0(4) . . ?
Ni1 O1 Ni2 111.9(2) . . ?
C12 O2 Ni2 115.8(4) . . ?
C12 O2 H002 125(5) . . ?
Ni2 O2 H002 109(5) . . ?
C36 O3 C33 108.9(5) . . ?
C36 O3 Ni2 126.8(4) . . ?
C33 O3 Ni2 124.1(4) . . ?
C37 O4 C40 108.2(6) . . ?
C44 O5 C41 107.9(7) . . ?
O1 Ni1 C1 87.5(2) . . ?
O1 Ni1 N1 86.9(2) . . ?
C1 Ni1 N1 173.6(2) . . ?
O1 Ni1 I1 175.11(13) . . ?
C1 Ni1 I1 87.65(19) . . ?
N1 Ni1 I1 97.94(15) . . ?
O1 Ni2 O2 163.85(18) . . ?
O1 Ni2 O3 91.34(18) . . ?
O2 Ni2 O3 83.14(19) . . ?
O1 Ni2 N2 101.05(19) . . ?
O2 Ni2 N2 80.3(2) . . ?
O3 Ni2 N2 158.8(2) . . ?
O1 Ni2 I2 101.54(12) . . ?
O2 Ni2 I2 94.22(13) . . ?
O3 Ni2 I2 97.26(13) . . ?
N2 Ni2 I2 97.06(14) . . ?
C104 C100 O101 105.7(7) . . ?
C104 C100 H10D 110.6 . . ?
O101 C100 H10D 110.6 . . ?
C104 C100 H10E 110.6 . . ?
O101 C100 H10E 110.6 . . ?
H10D C100 H10E 108.7 . . ?
C102 O101 C100 102.8(8) . . ?
C103 C102 O101 103.1(9) . . ?
C103 C102 H10F 111.1 . . ?
O101 C102 H10F 111.1 . . ?
C103 C102 H10G 111.1 . . ?
O101 C102 H10G 111.1 . . ?
H10F C102 H10G 109.1 . . ?
C104 C103 C102 106.0(8) . . ?
C104 C103 H10H 110.5 . . ?
C102 C103 H10H 110.5 . . ?
C104 C103 H10I 110.5 . . ?
C102 C103 H10I 110.5 . . ?
H10H C103 H10I 108.7 . . ?
C202 C203 C204 107.5(6) . . ?
C202 C203 H20C 110.2 . . ?
C204 C203 H20C 110.2 . . ?
C202 C203 H20D 110.2 . . ?
C204 C203 H20D 110.2 . . ?
H20C C203 H20D 108.5 . . ?
C204 C200 O201 103.1(9) . . ?
C204 C200 H20E 111.1 . . ?
O201 C200 H20E 111.1 . . ?
C204 C200 H20F 111.1 . . ?
O201 C200 H20F 111.1 . . ?
H20E C200 H20F 109.1 . . ?
C203 C202 O201 106.3(7) . . ?
C203 C202 H20G 110.5 . . ?
O201 C202 H20G 110.5 . . ?
C203 C202 H20H 110.5 . . ?
O201 C202 H20H 110.5 . . ?
H20G C202 H20H 108.7 . . ?
C202 O201 C200 103.8(8) . . ?
C100 C104 C103 107.3(6) . . ?
C100 C104 H10J 110.3 . . ?
C103 C104 H10J 110.3 . . ?
C100 C104 H10K 110.3 . . ?
C103 C104 H10K 110.2 . . ?
H10J C104 H10K 108.5 . . ?
C203 C204 C200 105.0(8) . . ?
C203 C204 H20I 110.7 . . ?
C200 C204 H20I 110.7 . . ?
C203 C204 H20J 110.7 . . ?
C200 C204 H20J 110.7 . . ?
H20I C204 H20J 108.8 . . ?
C302 C301 O300 104.7(7) . . ?
C302 C301 H30A 110.8 . . ?
O300 C301 H30A 110.8 . . ?
C302 C301 H30B 110.8 . . ?
O300 C301 H30B 110.8 . . ?
H30A C301 H30B 108.9 . . ?
C303 C302 C301 107.1(6) . . ?
C303 C302 H30C 110.3 . . ?
C301 C302 H30C 110.3 . . ?
C303 C302 H30D 110.3 . . ?
C301 C302 H30D 110.3 . . ?
H30C C302 H30D 108.6 . . ?
C301 O300 C304 102.1(8) . . ?
C302 C303 C304 106.3(7) . . ?
C302 C303 H30E 110.5 . . ?
C304 C303 H30E 110.5 . . ?
C302 C303 H30F 110.5 . . ?
C304 C303 H30F 110.5 . . ?
H30E C303 H30F 108.7 . . ?
C303 C304 O300 103.1(9) . . ?
C303 C304 H30G 111.1 . . ?
O300 C304 H30G 111.1 . . ?
C303 C304 H30H 111.1 . . ?
O300 C304 H30H 111.1 . . ?
H30G C304 H30H 109.1 . . ?

loop_
_geom_bond_atom_site_label_1
_geom_bond_atom_site_label_2
_geom_bond_distance
_geom_bond_site_symmetry_2
_geom_bond_publ_flag
C1 C2 1.344(9) . ?
C1 C9 1.515(9) . ?
C1 Ni1 1.890(6) . ?
C2 C3 1.475(9) . ?
C2 H2 0.9500 . ?
C3 C8 1.389(10) . ?
C3 C4 1.411(9) . ?
C4 C5 1.384(10) . ?
C4 H4 0.9500 . ?
C5 C6 1.377(12) . ?
C5 H5 0.9500 . ?
C6 C7 1.394(11) . ?
C6 H6 0.9500 . ?
C7 C8 1.377(10) . ?
C7 H7 0.9500 . ?
C8 H8 0.9500 . ?
C9 N2 1.516(8) . ?
C9 H9A 0.9900 . ?
C9 H9B 0.9900 . ?
C10 N2 1.477(8) . ?
C10 H10A 0.9800 . ?
C10 H10B 0.9800 . ?
C10 H10C 0.9800 . ?
C11 N2 1.491(8) . ?
C11 C16 1.531(9) . ?
C11 C12 1.535(9) . ?
C11 H11 1.0000 . ?
C12 O2 1.433(8) . ?
C12 C13 1.532(9) . ?
C12 H12 1.0000 . ?
C13 C14 1.527(11) . ?
C13 H13A 0.9900 . ?
C13 H13B 0.9900 . ?
C14 C15 1.536(11) . ?
C14 H14A 0.9900 . ?
C14 H14B 0.9900 . ?
C15 C16 1.525(10) . ?
C15 H15A 0.9900 . ?
C15 H15B 0.9900 . ?
C16 H16A 0.9900 . ?
C16 H16B 0.9900 . ?
C17 O1 1.428(7) . ?
C17 C22 1.522(8) . ?
C17 C18 1.530(9) . ?
C17 H17 1.0000 . ?
C18 C19 1.528(10) . ?
C18 H18A 0.9900 . ?
C18 H18B 0.9900 . ?
C19 C20 1.525(10) . ?
C19 H19A 0.9900 . ?
C19 H19B 0.9900 . ?
C20 C21 1.525(10) . ?
C20 H20A 0.9900 . ?
C20 H20B 0.9900 . ?
C21 C22 1.543(9) . ?
C21 H21A 0.9900 . ?
C21 H21B 0.9900 . ?
C22 N1 1.495(8) . ?
C22 H22 1.0000 . ?
C23 N1 1.487(8) . ?
C23 H23A 0.9800 . ?
C23 H23B 0.9800 . ?
C23 H23C 0.9800 . ?
C24 N1 1.478(8) . ?
C24 C25 1.492(10) . ?
C24 H24A 0.9900 . ?
C24 H24B 0.9900 . ?
C25 C26 1.320(10) . ?
C25 H25 0.9500 . ?
C26 C27 1.482(11) . ?
C26 H26 0.9500 . ?
C27 C32 1.386(11) . ?
C27 C28 1.388(12) . ?
C28 C29 1.378(12) . ?
C28 H28 0.9500 . ?
C29 C30 1.381(12) . ?
C29 H29 0.9500 . ?
C30 C31 1.364(13) . ?
C30 H30 0.9500 . ?
C31 C32 1.387(12) . ?
C31 H31 0.9500 . ?
C32 H32 0.9500 . ?
C33 O3 1.470(8) . ?
C33 C34 1.505(10) . ?
C33 H33A 0.9900 . ?
C33 H33B 0.9900 . ?
C34 C35 1.498(11) . ?
C34 H34A 0.9900 . ?
C34 H34B 0.9900 . ?
C35 C36 1.505(10) . ?
C35 H35A 0.9900 . ?
C35 H35B 0.9900 . ?
C36 O3 1.438(8) . ?
C36 H36A 0.9900 . ?
C36 H36B 0.9900 . ?
C37 O4 1.399(9) . ?
C37 C38 1.476(12) . ?
C37 H37A 0.9900 . ?
C37 H37B 0.9900 . ?
C38 C39 1.519(14) . ?
C38 H38A 0.9900 . ?
C38 H38B 0.9900 . ?
C39 C40 1.568(14) . ?
C39 H39A 0.9900 . ?
C39 H39B 0.9900 . ?
C40 O4 1.436(10) . ?
C40 H40A 0.9900 . ?
C40 H40B 0.9900 . ?
C41 O5 1.416(11) . ?
C41 C42 1.464(16) . ?
C41 H41A 0.9900 . ?
C41 H41B 0.9900 . ?
C42 C43 1.500(15) . ?
C42 H42A 0.9900 . ?
C42 H42B 0.9900 . ?
C43 C44 1.462(15) . ?
C43 H43A 0.9900 . ?
C43 H43B 0.9900 . ?
C44 O5 1.401(12) . ?
C44 H44A 0.9900 . ?
C44 H44B 0.9900 . ?
N1 Ni1 2.043(5) . ?
N2 Ni2 2.104(6) . ?
O1 Ni1 1.886(4) . ?
O1 Ni2 1.988(4) . ?
O2 Ni2 2.073(5) . ?
O2 H002 0.72(7) . ?
O3 Ni2 2.099(4) . ?
Ni1 I1 2.4936(9) . ?
Ni2 I2 2.6965(9) . ?
C100 C104 1.420(9) . ?
C100 O101 1.448(10) . ?
C100 H10D 0.9900 . ?
C100 H10E 0.9900 . ?
O101 C102 1.444(10) . ?
C102 C103 1.443(10) . ?
C102 H10F 0.9900 . ?
C102 H10G 0.9900 . ?
C103 C104 1.425(9) . ?
C103 H10H 0.9900 . ?
C103 H10I 0.9900 . ?
C203 C202 1.422(9) . ?
C203 C204 1.432(9) . ?
C203 H20C 0.9900 . ?
C203 H20D 0.9900 . ?
C200 C204 1.440(10) . ?
C200 O201 1.447(10) . ?
C200 H20E 0.9900 . ?
C200 H20F 0.9900 . ?
C202 O201 1.438(9) . ?
C202 H20G 0.9900 . ?
C202 H20H 0.9900 . ?
C104 H10J 0.9900 . ?
C104 H10K 0.9900 . ?
C204 H20I 0.9900 . ?
C204 H20J 0.9900 . ?
C301 C302 1.430(9) . ?
C301 O300 1.444(10) . ?
C301 H30A 0.9900 . ?
C301 H30B 0.9900 . ?
C302 C303 1.426(9) . ?
C302 H30C 0.9900 . ?
C302 H30D 0.9900 . ?
O300 C304 1.454(10) . ?
C303 C304 1.437(10) . ?
C303 H30E 0.9900 . ?
C303 H30F 0.9900 . ?
C304 H30G 0.9900 . ?
C304 H30H 0.9900 . ?
